data_2107326
loop_
_publ_author_name
'Pohl, J.'
'Pohl, D.'
'Adiwidjaja, G.'

_publ_section_title
;
 Phase transition in rubidium nitrate at 346 K and structure at 296, 372,
 413 and 437 K
;
_journal_name_full 'Acta Crystallographica B (39,1983-)'
_journal_page_first 160
_journal_page_last 166
_journal_volume 48
_journal_year 1992
_chemical_formula_sum 'N O3 Rb'
_chemical_name_systematic 'Rb (N O3)'
_space_group_IT_number 144
_symmetry_space_group_name_Hall 'P 31'
_symmetry_space_group_name_H-M 'P 31'
_cell_angle_alpha 90
_cell_angle_beta 90
_cell_angle_gamma 120
_cell_formula_units_Z 9
_cell_length_a 10.474
_cell_length_b 10.474
_cell_length_c 7.443
_cell_volume 707.137
_citation_journal_id_ASTM ASBSDK
_cod_data_source_file Pohl_ASBSDK_1992_1683.cif
_cod_data_source_block N1O3Rb1
_cod_original_cell_volume 707.1373
_cod_original_formula_sum 'N1 O3 Rb1'
_cod_database_code 2107326

loop_
_symmetry_equiv_pos_as_xyz
x,y,z
-y,x-y,z+1/3
-x+y,-x,z+2/3

loop_
_atom_site_label
_atom_site_type_symbol
_atom_site_fract_x
_atom_site_fract_y
_atom_site_fract_z
_atom_site_occupancy
_atom_site_U_iso_or_equiv
N3 N+5 -0.2337 0.226 0.0959 1 0.0
O4 O-2 0.0022 0.1101 -0.3799 1 0.0
O3 O-2 0.5465 0.6419 0.0389 1 0.0
O9 O-2 -0.3315 0.2246 -0.0015 1 0.0
N2 N+5 0.1009 0.2047 -0.4784 1 0.0
O2 O-2 0.3927 0.4597 0.1935 1 0.0
Rb3 Rb+1 -0.2161 0.2299 0.6242 1 0.0
Rb2 Rb+1 0.1231 0.2201 0 1 0.0
O6 O-2 0.0637 0.2519 0.3919 1 0.0
O8 O-2 -0.1034 0.3091 0.0553 1 0.0
N1 N+5 0.4612 0.5915 0.1628 1 0.0
O7 O-2 -0.2729 0.1458 0.2269 1 0.0
Rb1 Rb+1 0.4474 0.5575 0.6483 1 0.0
O1 O-2 0.4495 0.6778 0.2713 1 0.0
O5 O-2 0.231 0.2476 -0.4432 1 0.0
